data_4339082
loop_
_publ_author_name
'Majumdar, Amit'
'Pal, Kuntal'
'Nagarajan, Kowliki'
'Sarkar, Sabyasachi'

_publ_section_title
;
 Desoxo molybdenum(IV) and tungsten(IV) bis(dithiolene) complexes:
 monomer-dimer interconversion involving reversible thiol bridge
 formation.
;
_journal_issue 15
_journal_name_full 'Inorganic chemistry'
_journal_page_first 6136
_journal_page_last 6147
_journal_paper_doi 10.1021/ic7006777
_journal_volume 46
_journal_year 2007
_chemical_formula_moiety '2(C8 H20 N), C20 H10 Mo2 N8 O2 S10'
_chemical_formula_sum 'C36 H50 Mo2 N10 O2 S10'
_chemical_formula_weight 1167.44
_chemical_name_systematic
'Tetraethylammonium tetrakis(1,2-dicyanoethylenedithiolato)bis(2-hydroxyethanethiolato)dimolybdate'
_space_group_IT_number 14
_symmetry_cell_setting monoclinic
_symmetry_Int_Tables_number 14
_symmetry_space_group_name_Hall '-P 2ybc'
_symmetry_space_group_name_H-M 'P 1 21/c 1'
_atom_sites_solution_hydrogens geom
_atom_sites_solution_primary direct
_atom_sites_solution_secondary difmap
_audit_creation_method SHELXL-97
_cell_angle_alpha 90
_cell_angle_beta 113.128(5)
_cell_angle_gamma 90
_cell_formula_units_Z 4
_cell_length_a 19.542(5)
_cell_length_b 14.284(5)
_cell_length_c 19.587(5)
_cell_measurement_temperature 100(2)
_cell_volume 5028(3)
_computing_cell_refinement 'SAINT 6.45 ( Bruker, 2003)'
_computing_data_collection 'SMART 5.628 (Bruker, 2003)'
_computing_data_reduction 'SAINT 6.45  (Bruker, 2003)'
_computing_molecular_graphics 'Diamond 2.1e, Ortep'
_computing_structure_refinement 'SHELXL-97 (Sheldrick, 1997)'
_computing_structure_solution SIR-97
_diffrn_ambient_temperature 100(2)
_diffrn_measured_fraction_theta_full 0.986
_diffrn_measured_fraction_theta_max 0.986
_diffrn_measurement_device_type 'Bruker SMART APEX'
_diffrn_measurement_method /w-scans
_diffrn_radiation_monochromator graphite
_diffrn_radiation_probe x-ray
_diffrn_radiation_type MoK\a
_diffrn_radiation_wavelength 0.71069
_diffrn_reflns_av_R_equivalents 0.0658
_diffrn_reflns_av_sigmaI/netI 0.0836
_diffrn_reflns_limit_h_max 26
_diffrn_reflns_limit_h_min -22
_diffrn_reflns_limit_k_max 18
_diffrn_reflns_limit_k_min -18
_diffrn_reflns_limit_l_max 21
_diffrn_reflns_limit_l_min -26
_diffrn_reflns_number 32711
_diffrn_reflns_theta_full 28.37
_diffrn_reflns_theta_max 28.37
_diffrn_reflns_theta_min 2.27
_diffrn_source 'fine-focus sealed tube'
_exptl_absorpt_coefficient_mu 0.957
_exptl_absorpt_correction_T_max 0.927
_exptl_absorpt_correction_T_min 0.899
_exptl_absorpt_correction_type empirical
_exptl_crystal_colour Red
_exptl_crystal_density_diffrn 1.542
_exptl_crystal_density_method 'not measured'
_exptl_crystal_description Block
_exptl_crystal_F_000 2384
_exptl_crystal_size_max 0.10
_exptl_crystal_size_mid 0.09
_exptl_crystal_size_min 0.08
_refine_diff_density_max 0.7566
_refine_diff_density_min -0.8515
_refine_diff_density_rms 0.149
_refine_ls_extinction_method none
_refine_ls_goodness_of_fit_ref 1.180
_refine_ls_hydrogen_treatment constr
_refine_ls_matrix_type full
_refine_ls_number_parameters 606
_refine_ls_number_reflns 12420
_refine_ls_number_restraints 0
_refine_ls_restrained_S_all 1.180
_refine_ls_R_factor_all 0.0948
_refine_ls_R_factor_gt 0.0678
_refine_ls_shift/su_max 0.001
_refine_ls_shift/su_mean 0.000
_refine_ls_structure_factor_coef Fsqd
_refine_ls_weighting_details 'calc w=1/[\s^2^(Fo^2^)+(0.0500P)^2^+3.6520P] where P=(Fo^2^+2Fc^2^)/3'
_refine_ls_weighting_scheme calc
_refine_ls_wR_factor_gt 0.1344
_refine_ls_wR_factor_ref 0.1433
_reflns_number_gt 9436
_reflns_number_total 12420
_reflns_threshold_expression >2sigma(I)
_cod_data_source_file ic7006777-file003.cif
_cod_data_source_block '[(Et4N)2][Mo2(mnt)4(SEtOH)2]'
_cod_depositor_comments
;
The following automatic conversions were performed:

'_exptl_absorpt_correction_type' value 'Empirical' changed to
'empirical' according to
/usr/data/users/saulius/automatic-downloads/retrospective/ACS/lib/dictionaries/cif_core.dic
dictionary named 'cif_core.dic' version 2.4.2 from 2011-04-26.

Automatic conversion script
Id: cif_fix_values 2281 2013-09-26 08:29:07Z andrius 
;
_cod_original_sg_symbol_H-M 'P 21/c'
_cod_database_code 4339082

loop_
_symmetry_equiv_pos_as_xyz
'x, y, z'
'-x, y+1/2, -z+1/2'
'-x, -y, -z'
'x, -y-1/2, z-1/2'

loop_
_atom_site_label
_atom_site_type_symbol
_atom_site_fract_x
_atom_site_fract_y
_atom_site_fract_z
_atom_site_U_iso_or_equiv
_atom_site_adp_type
_atom_site_occupancy
_atom_site_symmetry_multiplicity
_atom_site_calc_flag
_atom_site_refinement_flags
_atom_site_disorder_assembly
_atom_site_disorder_group
Mo1 Mo 0.90115(2) 0.30799(3) 0.04659(2) 0.01807(10) Uani 1 1 d . . .
Mo2 Mo 0.70451(2) 0.32802(3) 0.00429(2) 0.01990(11) Uani 1 1 d . . .
S1 S 0.87801(7) 0.41202(9) -0.05282(7) 0.0227(3) Uani 1 1 d . . .
S2 S 0.94136(7) 0.44560(9) 0.11683(7) 0.0257(3) Uani 1 1 d . . .
S3 S 0.95825(7) 0.21732(9) -0.01643(7) 0.0226(3) Uani 1 1 d . . .
S4 S 0.99111(7) 0.23699(9) 0.15107(7) 0.0254(3) Uani 1 1 d . . .
S5 S 0.78630(6) 0.22586(8) -0.02836(6) 0.0180(2) Uani 1 1 d . . .
S6 S 0.81658(7) 0.28631(8) 0.11216(6) 0.0204(3) Uani 1 1 d . . .
S7 S 0.67408(7) 0.40039(8) -0.11240(7) 0.0231(3) Uani 1 1 d . . .
S8 S 0.72621(8) 0.48323(9) 0.04655(7) 0.0298(3) Uani 1 1 d . . .
S9 S 0.60991(7) 0.22362(10) -0.06624(8) 0.0291(3) Uani 1 1 d . . .
S10 S 0.64401(8) 0.31668(11) 0.08681(8) 0.0357(3) Uani 1 1 d . . .
O1 O 0.8866(2) 0.2394(3) 0.2829(2) 0.0332(9) Uani 1 1 d . . .
H1 H 0.9256 0.2184 0.3136 0.050 Uiso 1 1 calc R . .
O2 O 0.7540(2) 0.0420(3) -0.1136(2) 0.0318(9) Uani 1 1 d . . .
H2 H 0.7853 0.0183 -0.0763 0.048 Uiso 1 1 calc R . .
N1 N 0.8560(3) 0.6581(3) -0.1147(3) 0.0390(12) Uani 1 1 d . . .
N2 N 0.9503(3) 0.7010(5) 0.1198(3) 0.0678(13) Uani 1 1 d . . .
N3 N 1.1493(3) 0.0691(3) 0.2215(3) 0.0341(11) Uani 1 1 d . . .
N4 N 1.1113(3) 0.0468(4) 0.0061(3) 0.0396(12) Uani 1 1 d . . .
N5 N 0.7294(4) 0.7304(6) -0.0008(4) 0.0876(16) Uani 1 1 d . . .
N6 N 0.6536(3) 0.6199(3) -0.2162(3) 0.0495(14) Uani 1 1 d . . .
N7 N 0.4929(4) 0.2146(6) 0.1279(4) 0.0876(16) Uani 1 1 d . . .
N8 N 0.4464(4) 0.0855(5) -0.0802(3) 0.0678(13) Uani 1 1 d . . .
N9 N 0.7960(2) 0.9747(3) 0.1550(2) 0.0237(9) Uani 1 1 d . . .
N10 N 0.5944(3) 0.5816(3) 0.2128(3) 0.0371(12) Uani 1 1 d . . .
C1 C 0.8749(3) 0.6001(4) -0.0710(3) 0.0280(12) Uani 1 1 d . . .
C2 C 0.8944(3) 0.5254(3) -0.0180(3) 0.0229(11) Uani 1 1 d . . .
C3 C 0.9225(3) 0.5397(3) 0.0561(3) 0.0257(11) Uani 1 1 d . . .
C4 C 0.9364(3) 0.6305(4) 0.0898(3) 0.0323(13) Uani 1 1 d . . .
C5 C 1.0743(3) 0.0949(4) 0.0246(3) 0.0284(12) Uani 1 1 d . . .
C6 C 1.0293(3) 0.1542(3) 0.0486(3) 0.0228(10) Uani 1 1 d . . .
C7 C 1.0437(3) 0.1620(3) 0.1217(3) 0.0227(10) Uani 1 1 d . . .
C8 C 1.1028(3) 0.1112(3) 0.1775(3) 0.0253(11) Uani 1 1 d . . .
C9 C 0.7877(3) 0.1124(3) -0.1404(3) 0.0266(11) Uani 1 1 d . . .
H9A H 0.7746 0.1034 -0.1932 0.032 Uiso 1 1 calc R . .
H9B H 0.8414 0.1078 -0.1155 0.032 Uiso 1 1 calc R . .
C10 C 0.7624(3) 0.2094(3) -0.1271(3) 0.0238(11) Uani 1 1 d . . .
H10A H 0.7090 0.2154 -0.1540 0.029 Uiso 1 1 calc R . .
H10B H 0.7864 0.2571 -0.1452 0.029 Uiso 1 1 calc R . .
C11 C 0.8996(3) 0.3298(4) 0.2600(3) 0.0267(11) Uani 1 1 d . . .
H11A H 0.9431 0.3283 0.2479 0.032 Uiso 1 1 calc R . .
H11B H 0.9085 0.3744 0.3000 0.032 Uiso 1 1 calc R . .
C12 C 0.8325(3) 0.3590(4) 0.1931(3) 0.0265(11) Uani 1 1 d . . .
H12A H 0.8388 0.4234 0.1811 0.032 Uiso 1 1 calc R . .
H12B H 0.7889 0.3562 0.2052 0.032 Uiso 1 1 calc R . .
C13 C 0.6695(3) 0.5777(3) -0.1629(3) 0.0330(13) Uani 1 1 d . . .
C14 C 0.6869(3) 0.5203(3) -0.0978(3) 0.0272(11) Uani 1 1 d . . .
C15 C 0.7096(3) 0.5560(4) -0.0290(3) 0.0320(13) Uani 1 1 d . . .
C16 C 0.7205(4) 0.6535(4) -0.0141(4) 0.0453(16) Uani 1 1 d . . .
C17 C 0.5555(3) 0.1982(5) -0.0169(4) 0.0449(16) Uani 1 1 d . . .
C18 C 0.4949(4) 0.1339(6) -0.0504(4) 0.072(3) Uani 1 1 d . . .
C19 C 0.5705(3) 0.2398(5) 0.0498(4) 0.0476(17) Uani 1 1 d . . .
C20 C 0.5258(4) 0.2248(8) 0.0913(4) 0.084(3) Uani 1 1 d . . .
C21 C 0.9338(3) 0.9983(5) 0.1804(3) 0.0443(16) Uani 1 1 d . . .
H21A H 0.9785 1.0255 0.2161 0.066 Uiso 1 1 calc R . .
H21B H 0.9220 1.0275 0.1330 0.066 Uiso 1 1 calc R . .
H21C H 0.9412 0.9324 0.1764 0.066 Uiso 1 1 calc R . .
C22 C 0.8704(3) 1.0134(4) 0.2054(3) 0.0357(13) Uani 1 1 d . . .
H22A H 0.8841 0.9852 0.2540 0.043 Uiso 1 1 calc R . .
H22B H 0.8650 1.0801 0.2108 0.043 Uiso 1 1 calc R . .
C23 C 0.7694(3) 1.0283(3) 0.0824(3) 0.0265(11) Uani 1 1 d . . .
H23A H 0.8057 1.0206 0.0604 0.032 Uiso 1 1 calc R . .
H23B H 0.7676 1.0944 0.0930 0.032 Uiso 1 1 calc R . .
C24 C 0.6937(3) 0.9990(4) 0.0258(3) 0.0301(12) Uani 1 1 d . . .
H24A H 0.6812 1.0364 -0.0182 0.045 Uiso 1 1 calc R . .
H24B H 0.6569 1.0079 0.0463 0.045 Uiso 1 1 calc R . .
H24C H 0.6951 0.9342 0.0135 0.045 Uiso 1 1 calc R . .
C25 C 0.8017(3) 0.8718(3) 0.1376(3) 0.0329(13) Uani 1 1 d . . .
H25A H 0.7521 0.8489 0.1082 0.039 Uiso 1 1 calc R . .
H25B H 0.8305 0.8671 0.1072 0.039 Uiso 1 1 calc R . .
C26 C 0.8362(4) 0.8084(4) 0.2035(4) 0.0527(18) Uani 1 1 d . . .
H26A H 0.8372 0.7455 0.1867 0.079 Uiso 1 1 calc R . .
H26B H 0.8074 0.8105 0.2334 0.079 Uiso 1 1 calc R . .
H26C H 0.8861 0.8288 0.2324 0.079 Uiso 1 1 calc R . .
C27 C 0.7419(3) 0.9826(4) 0.1929(3) 0.0279(12) Uani 1 1 d . . .
H27A H 0.7633 0.9515 0.2407 0.033 Uiso 1 1 calc R . .
H27B H 0.6965 0.9497 0.1632 0.033 Uiso 1 1 calc R . .
C28 C 0.7222(3) 1.0818(4) 0.2049(3) 0.0412(15) Uani 1 1 d . . .
H28A H 0.6880 1.0808 0.2291 0.062 Uiso 1 1 calc R . .
H28B H 0.6997 1.1129 0.1579 0.062 Uiso 1 1 calc R . .
H28C H 0.7666 1.1146 0.2355 0.062 Uiso 1 1 calc R . .
C29A C 0.5824(10) 0.6801(13) 0.1594(9) 0.042(5) Uani 0.344(13) 1 d P A 2
H29A H 0.5302 0.6844 0.1267 0.050 Uiso 0.344(13) 1 calc PR A 2
H29B H 0.5940 0.7341 0.1920 0.050 Uiso 0.344(13) 1 calc PR A 2
C29B C 0.6618(6) 0.5753(7) 0.1972(6) 0.044(3) Uani 0.656(13) 1 d P A 1
H29C H 0.6567 0.5236 0.1635 0.052 Uiso 0.656(13) 1 calc PR A 1
H29D H 0.7041 0.5621 0.2431 0.052 Uiso 0.656(13) 1 calc PR A 1
C30A C 0.6273(14) 0.6865(14) 0.1129(13) 0.054(7) Uani 0.36(2) 1 d P A 2
H30A H 0.6153 0.7435 0.0847 0.081 Uiso 0.36(2) 1 calc PR A 2
H30B H 0.6161 0.6340 0.0797 0.081 Uiso 0.36(2) 1 calc PR A 2
H30C H 0.6793 0.6861 0.1444 0.081 Uiso 0.36(2) 1 calc PR A 2
C30B C 0.6770(8) 0.6640(7) 0.1635(8) 0.055(5) Uani 0.64(2) 1 d P A 1
H30D H 0.7217 0.6565 0.1547 0.083 Uiso 0.64(2) 1 calc PR A 1
H30E H 0.6831 0.7153 0.1971 0.083 Uiso 0.64(2) 1 calc PR A 1
H30F H 0.6360 0.6766 0.1174 0.083 Uiso 0.64(2) 1 calc PR A 1
C31A C 0.5241(5) 0.5934(7) 0.1464(5) 0.047(3) Uani 0.659(12) 1 d P A 1
H31A H 0.5267 0.6522 0.1227 0.057 Uiso 0.659(12) 1 calc PR A 1
H31B H 0.4835 0.5984 0.1629 0.057 Uiso 0.659(12) 1 calc PR A 1
C31B C 0.5818(8) 0.5029(11) 0.1566(9) 0.034(5) Uani 0.341(12) 1 d P A 2
H31C H 0.6116 0.5155 0.1280 0.040 Uiso 0.341(12) 1 calc PR A 2
H31D H 0.5997 0.4449 0.1834 0.040 Uiso 0.341(12) 1 calc PR A 2
C33A C 0.5972(5) 0.6566(6) 0.2683(5) 0.037(3) Uani 0.674(13) 1 d P A 1
H33A H 0.5962 0.7170 0.2454 0.045 Uiso 0.674(13) 1 calc PR A 1
H33B H 0.5522 0.6519 0.2778 0.045 Uiso 0.674(13) 1 calc PR A 1
C32B C 0.5056(16) 0.517(2) 0.0890(16) 0.069(8) Uani 0.74(7) 1 d P A 1
H32A H 0.4594 0.5310 0.0486 0.103 Uiso 0.74(7) 1 calc PR A 1
H32B H 0.5012 0.4583 0.1111 0.103 Uiso 0.74(7) 1 calc PR A 1
H32C H 0.5445 0.5123 0.0708 0.103 Uiso 0.74(7) 1 calc PR A 1
C32A C 0.503(5) 0.489(6) 0.104(4) 0.069(8) Uani 0.26(7) 1 d P A 2
H32D H 0.5005 0.4382 0.0709 0.103 Uiso 0.26(7) 1 calc PR A 2
H32E H 0.4850 0.5451 0.0756 0.103 Uiso 0.26(7) 1 calc PR A 2
H32F H 0.4730 0.4747 0.1313 0.103 Uiso 0.26(7) 1 calc PR A 2
C33B C 0.6772(9) 0.5847(11) 0.2585(12) 0.037(6) Uani 0.326(13) 1 d P A 2
H33C H 0.7026 0.5906 0.2251 0.044 Uiso 0.326(13) 1 calc PR A 2
H33D H 0.6920 0.5255 0.2844 0.044 Uiso 0.326(13) 1 calc PR A 2
C34A C 0.6624(8) 0.6555(7) 0.3418(6) 0.049(4) Uani 0.65(2) 1 d P A 1
H34A H 0.6579 0.7062 0.3719 0.073 Uiso 0.65(2) 1 calc PR A 1
H34B H 0.7076 0.6625 0.3339 0.073 Uiso 0.65(2) 1 calc PR A 1
H34C H 0.6634 0.5972 0.3664 0.073 Uiso 0.65(2) 1 calc PR A 1
C34B C 0.7041(14) 0.6648(12) 0.3165(12) 0.050(8) Uani 0.35(2) 1 d P A 2
H34D H 0.7572 0.6616 0.3421 0.075 Uiso 0.35(2) 1 calc PR A 2
H34E H 0.6812 0.6584 0.3516 0.075 Uiso 0.35(2) 1 calc PR A 2
H34F H 0.6906 0.7241 0.2918 0.075 Uiso 0.35(2) 1 calc PR A 2
C35A C 0.5452(11) 0.5982(16) 0.2462(9) 0.049(6) Uani 0.346(12) 1 d P A 2
H35A H 0.4950 0.6063 0.2093 0.058 Uiso 0.346(12) 1 calc PR A 2
H35B H 0.5592 0.6540 0.2769 0.058 Uiso 0.346(12) 1 calc PR A 2
C35B C 0.5907(5) 0.4833(6) 0.2495(5) 0.036(3) Uani 0.654(12) 1 d P A 1
H35C H 0.5872 0.4342 0.2140 0.043 Uiso 0.654(12) 1 calc PR A 1
H35D H 0.6370 0.4741 0.2922 0.043 Uiso 0.654(12) 1 calc PR A 1
C36A C 0.550(2) 0.510(4) 0.2945(17) 0.056(10) Uani 0.33(6) 1 d P A 2
H36A H 0.5179 0.5181 0.3206 0.083 Uiso 0.33(6) 1 calc PR A 2
H36B H 0.6004 0.5024 0.3296 0.083 Uiso 0.33(6) 1 calc PR A 2
H36C H 0.5351 0.4561 0.2632 0.083 Uiso 0.33(6) 1 calc PR A 2
C36B C 0.5248(16) 0.4717(15) 0.2750(13) 0.061(5) Uani 0.67(6) 1 d P A 1
H36D H 0.5268 0.4105 0.2960 0.092 Uiso 0.67(6) 1 calc PR A 1
H36E H 0.4785 0.4790 0.2330 0.092 Uiso 0.67(6) 1 calc PR A 1
H36F H 0.5286 0.5183 0.3116 0.092 Uiso 0.67(6) 1 calc PR A 1

loop_
_atom_site_aniso_label
_atom_site_aniso_U_11
_atom_site_aniso_U_22
_atom_site_aniso_U_33
_atom_site_aniso_U_23
_atom_site_aniso_U_13
_atom_site_aniso_U_12
Mo1 0.0167(2) 0.0232(2) 0.0169(2) -0.00144(16) 0.00934(16) -0.00013(16)
Mo2 0.0185(2) 0.0244(2) 0.0214(2) 0.00410(17) 0.01268(17) 0.00382(17)
S1 0.0237(6) 0.0271(6) 0.0198(6) -0.0012(5) 0.0113(5) -0.0036(5)
S2 0.0300(7) 0.0277(6) 0.0198(6) -0.0037(5) 0.0101(5) -0.0059(5)
S3 0.0187(6) 0.0323(6) 0.0198(6) -0.0015(5) 0.0109(5) 0.0019(5)
S4 0.0239(7) 0.0347(7) 0.0188(6) 0.0005(5) 0.0098(5) 0.0052(5)
S5 0.0178(6) 0.0228(6) 0.0160(6) 0.0001(4) 0.0096(5) 0.0004(5)
S6 0.0216(6) 0.0265(6) 0.0174(6) -0.0009(5) 0.0124(5) 0.0013(5)
S7 0.0255(7) 0.0243(6) 0.0230(6) 0.0047(5) 0.0133(5) 0.0026(5)
S8 0.0390(8) 0.0290(7) 0.0260(7) -0.0002(5) 0.0177(6) 0.0086(6)
S9 0.0185(6) 0.0371(7) 0.0327(7) 0.0106(6) 0.0110(5) -0.0032(5)
S10 0.0297(7) 0.0538(9) 0.0338(8) 0.0127(7) 0.0233(6) 0.0111(7)
O1 0.032(2) 0.039(2) 0.024(2) 0.0035(16) 0.0059(17) -0.0036(17)
O2 0.033(2) 0.035(2) 0.029(2) 0.0027(17) 0.0139(17) -0.0069(17)
N1 0.047(3) 0.038(3) 0.039(3) 0.007(2) 0.024(2) -0.010(2)
N2 0.061(3) 0.099(4) 0.047(3) -0.001(2) 0.025(2) -0.044(3)
N3 0.034(3) 0.034(2) 0.034(3) 0.004(2) 0.013(2) 0.005(2)
N4 0.037(3) 0.054(3) 0.031(3) 0.006(2) 0.018(2) 0.018(2)
N5 0.092(4) 0.118(5) 0.064(3) 0.012(3) 0.043(3) -0.007(3)
N6 0.088(4) 0.037(3) 0.040(3) 0.008(2) 0.043(3) 0.013(3)
N7 0.092(4) 0.118(5) 0.064(3) 0.012(3) 0.043(3) -0.007(3)
N8 0.061(3) 0.099(4) 0.047(3) -0.001(2) 0.025(2) -0.044(3)
N9 0.029(2) 0.028(2) 0.022(2) 0.0029(17) 0.0178(19) -0.0007(18)
N10 0.029(3) 0.042(3) 0.036(3) -0.002(2) 0.009(2) 0.017(2)
C1 0.028(3) 0.030(3) 0.033(3) -0.007(2) 0.020(2) -0.007(2)
C2 0.021(3) 0.023(2) 0.029(3) -0.002(2) 0.014(2) -0.006(2)
C3 0.026(3) 0.027(3) 0.031(3) -0.002(2) 0.019(2) -0.009(2)
C4 0.037(3) 0.037(3) 0.025(3) -0.006(2) 0.015(2) -0.021(3)
C5 0.026(3) 0.039(3) 0.022(3) -0.001(2) 0.011(2) 0.003(2)
C6 0.021(3) 0.028(3) 0.025(3) -0.002(2) 0.015(2) -0.001(2)
C7 0.017(2) 0.026(2) 0.026(3) -0.001(2) 0.010(2) 0.001(2)
C8 0.025(3) 0.025(2) 0.032(3) -0.003(2) 0.018(2) 0.000(2)
C9 0.030(3) 0.032(3) 0.025(3) -0.006(2) 0.018(2) -0.007(2)
C10 0.027(3) 0.029(3) 0.014(2) -0.0018(19) 0.008(2) -0.004(2)
C11 0.026(3) 0.039(3) 0.020(3) -0.008(2) 0.014(2) -0.003(2)
C12 0.032(3) 0.034(3) 0.019(3) -0.006(2) 0.016(2) 0.002(2)
C13 0.049(4) 0.021(3) 0.039(3) 0.000(2) 0.027(3) 0.002(2)
C14 0.028(3) 0.029(3) 0.034(3) 0.005(2) 0.022(2) 0.005(2)
C15 0.041(3) 0.027(3) 0.035(3) -0.001(2) 0.022(3) 0.003(2)
C16 0.080(5) 0.023(3) 0.041(4) -0.004(3) 0.034(4) -0.002(3)
C17 0.022(3) 0.072(4) 0.038(4) 0.028(3) 0.009(3) -0.002(3)
C18 0.041(4) 0.132(7) 0.036(4) 0.023(4) 0.007(3) -0.041(5)
C19 0.028(3) 0.084(5) 0.040(4) 0.026(4) 0.024(3) 0.008(3)
C20 0.038(4) 0.177(9) 0.049(5) 0.045(5) 0.028(4) 0.044(5)
C21 0.029(3) 0.069(4) 0.036(3) 0.009(3) 0.014(3) -0.006(3)
C22 0.026(3) 0.058(4) 0.023(3) 0.000(3) 0.009(2) -0.005(3)
C23 0.033(3) 0.029(3) 0.024(3) 0.005(2) 0.018(2) 0.000(2)
C24 0.030(3) 0.034(3) 0.029(3) 0.008(2) 0.015(2) 0.000(2)
C25 0.046(4) 0.028(3) 0.029(3) 0.003(2) 0.019(3) 0.005(2)
C26 0.073(5) 0.043(4) 0.045(4) 0.019(3) 0.028(4) 0.022(3)
C27 0.031(3) 0.036(3) 0.025(3) 0.004(2) 0.020(2) 0.000(2)
C28 0.050(4) 0.042(3) 0.045(4) -0.004(3) 0.033(3) 0.008(3)
C29A 0.036(10) 0.056(12) 0.026(9) 0.018(8) 0.004(7) 0.026(9)
C29B 0.051(7) 0.046(6) 0.049(7) 0.003(5) 0.036(5) 0.013(5)
C30A 0.075(18) 0.041(11) 0.050(15) 0.005(9) 0.029(14) -0.001(10)
C30B 0.076(10) 0.046(6) 0.066(10) 0.005(6) 0.052(9) 0.016(6)
C31A 0.040(6) 0.073(7) 0.027(5) 0.017(5) 0.012(4) 0.036(5)
C31B 0.013(8) 0.037(9) 0.042(11) 0.006(8) 0.001(7) 0.006(7)
C33A 0.043(6) 0.041(5) 0.035(5) 0.009(4) 0.023(4) 0.013(4)
C32B 0.046(5) 0.109(19) 0.033(11) -0.020(10) -0.004(6) 0.037(10)
C32A 0.046(5) 0.109(19) 0.033(11) -0.020(10) -0.004(6) 0.037(10)
C33B 0.022(9) 0.019(8) 0.057(14) -0.010(8) 0.004(9) 0.007(7)
C34A 0.061(9) 0.031(5) 0.054(7) -0.003(5) 0.023(6) 0.011(5)
C34B 0.051(15) 0.036(10) 0.041(13) 0.001(8) -0.005(10) -0.002(9)
C35A 0.040(11) 0.092(16) 0.020(9) -0.007(9) 0.019(8) 0.000(11)
C35B 0.031(5) 0.033(5) 0.036(5) 0.007(4) 0.005(4) 0.001(4)
C36A 0.044(15) 0.09(3) 0.039(14) 0.005(15) 0.020(11) -0.033(16)
C36B 0.061(11) 0.061(10) 0.071(10) 0.012(9) 0.036(8) -0.015(8)

loop_
_atom_type_symbol
_atom_type_description
_atom_type_scat_dispersion_real
_atom_type_scat_dispersion_imag
_atom_type_scat_source
C C 0.0033 0.0016 'International Tables Vol C Tables 4.2.6.8 and 6.1.1.4'
H H 0.0000 0.0000 'International Tables Vol C Tables 4.2.6.8 and 6.1.1.4'
N N 0.0061 0.0033 'International Tables Vol C Tables 4.2.6.8 and 6.1.1.4'
O O 0.0106 0.0060 'International Tables Vol C Tables 4.2.6.8 and 6.1.1.4'
S S 0.1246 0.1234 'International Tables Vol C Tables 4.2.6.8 and 6.1.1.4'
Mo Mo -1.6832 0.6857 'International Tables Vol C Tables 4.2.6.8 and 6.1.1.4'

loop_
_geom_angle_atom_site_label_1
_geom_angle_atom_site_label_2
_geom_angle_atom_site_label_3
_geom_angle
S4 Mo1 S1 146.41(5)
S4 Mo1 S2 83.51(5)
S1 Mo1 S2 82.38(5)
S4 Mo1 S3 82.65(5)
S1 Mo1 S3 83.67(5)
S2 Mo1 S3 130.50(5)
S4 Mo1 S5 120.92(5)
S1 Mo1 S5 88.47(4)
S2 Mo1 S5 140.31(5)
S3 Mo1 S5 86.19(5)
S4 Mo1 S6 85.27(5)
S1 Mo1 S6 123.94(5)
S2 Mo1 S6 86.49(5)
S3 Mo1 S6 138.91(5)
S5 Mo1 S6 67.02(4)
S8 Mo2 S10 83.84(5)
S8 Mo2 S9 142.85(5)
S10 Mo2 S9 82.47(6)
S8 Mo2 S7 82.52(5)
S10 Mo2 S7 133.74(5)
S9 Mo2 S7 82.43(5)
S8 Mo2 S5 127.90(5)
S10 Mo2 S5 134.41(5)
S9 Mo2 S5 84.90(5)
S7 Mo2 S5 87.12(5)
S8 Mo2 S6 87.07(5)
S10 Mo2 S6 84.88(5)
S9 Mo2 S6 125.66(5)
S7 Mo2 S6 137.93(5)
S5 Mo2 S6 67.81(4)
C2 S1 Mo1 108.58(17)
C3 S2 Mo1 108.33(18)
C6 S3 Mo1 108.11(17)
C7 S4 Mo1 108.50(17)
C10 S5 Mo2 115.91(17)
C10 S5 Mo1 119.51(17)
Mo2 S5 Mo1 95.59(5)
C12 S6 Mo2 113.76(17)
C12 S6 Mo1 117.44(18)
Mo2 S6 Mo1 94.30(5)
C14 S7 Mo2 107.89(19)
C15 S8 Mo2 108.57(19)
C17 S9 Mo2 108.5(2)
C19 S10 Mo2 108.4(2)
C11 O1 H1 109.5
C9 O2 H2 109.5
C22 N9 C23 108.5(4)
C22 N9 C27 109.3(4)
C23 N9 C27 112.0(4)
C22 N9 C25 111.3(4)
C23 N9 C25 107.9(4)
C27 N9 C25 107.9(4)
C35A N10 C29B 163.5(10)
C35A N10 C31A 79.6(9)
C29B N10 C31A 115.0(7)
C35A N10 C33A 51.1(9)
C29B N10 C33A 114.2(7)
C31A N10 C33A 108.0(6)
C35A N10 C33B 119.7(12)
C29B N10 C33B 44.4(9)
C31A N10 C33B 157.4(10)
C33A N10 C33B 79.9(8)
C35A N10 C31B 121.6(12)
C29B N10 C31B 73.1(8)
C31A N10 C31B 67.7(7)
C33A N10 C31B 172.7(8)
C33B N10 C31B 106.4(9)
C35A N10 C35B 76.9(10)
C29B N10 C35B 104.1(6)
C31A N10 C35B 107.8(6)
C33A N10 C35B 107.2(6)
C33B N10 C35B 89.2(8)
C31B N10 C35B 69.7(7)
C35A N10 C29A 101.3(11)
C29B N10 C29A 80.9(7)
C31A N10 C29A 60.9(7)
C33A N10 C29A 79.4(7)
C33B N10 C29A 101.3(10)
C31B N10 C29A 102.7(9)
C35B N10 C29A 168.6(8)
N1 C1 C2 176.7(6)
C3 C2 C1 123.2(5)
C3 C2 S1 119.8(4)
C1 C2 S1 117.0(4)
C2 C3 C4 123.7(5)
C2 C3 S2 120.4(4)
C4 C3 S2 115.8(4)
N2 C4 C3 176.4(7)
N4 C5 C6 179.1(6)
C7 C6 C5 119.9(5)
C7 C6 S3 120.8(4)
C5 C6 S3 119.2(4)
C6 C7 C8 122.4(4)
C6 C7 S4 119.9(4)
C8 C7 S4 117.6(4)
N3 C8 C7 178.7(6)
O2 C9 C10 110.7(4)
O2 C9 H9A 109.5
C10 C9 H9A 109.5
O2 C9 H9B 109.5
C10 C9 H9B 109.5
H9A C9 H9B 108.1
C9 C10 S5 109.5(3)
C9 C10 H10A 109.8
S5 C10 H10A 109.8
C9 C10 H10B 109.8
S5 C10 H10B 109.8
H10A C10 H10B 108.2
O1 C11 C12 108.9(4)
O1 C11 H11A 109.9
C12 C11 H11A 109.9
O1 C11 H11B 109.9
C12 C11 H11B 109.9
H11A C11 H11B 108.3
C11 C12 S6 113.2(3)
C11 C12 H12A 108.9
S6 C12 H12A 108.9
C11 C12 H12B 108.9
S6 C12 H12B 108.9
H12A C12 H12B 107.8
N6 C13 C14 177.0(6)
C15 C14 C13 122.9(5)
C15 C14 S7 120.5(4)
C13 C14 S7 116.5(4)
C14 C15 C16 122.8(5)
C14 C15 S8 120.5(4)
C16 C15 S8 116.7(4)
N5 C16 C15 178.7(7)
C19 C17 C18 123.2(6)
C19 C17 S9 119.8(5)
C18 C17 S9 117.0(5)
N8 C18 C17 176.4(7)
C17 C19 C20 122.3(7)
C17 C19 S10 120.8(4)
C20 C19 S10 116.9(6)
N7 C20 C19 176.4(10)
C22 C21 H21A 109.5
C22 C21 H21B 109.5
H21A C21 H21B 109.5
C22 C21 H21C 109.5
H21A C21 H21C 109.5
H21B C21 H21C 109.5
N9 C22 C21 116.0(5)
N9 C22 H22A 108.3
C21 C22 H22A 108.3
N9 C22 H22B 108.3
C21 C22 H22B 108.3
H22A C22 H22B 107.4
N9 C23 C24 115.0(4)
N9 C23 H23A 108.5
C24 C23 H23A 108.5
N9 C23 H23B 108.5
C24 C23 H23B 108.5
H23A C23 H23B 107.5
C23 C24 H24A 109.5
C23 C24 H24B 109.5
H24A C24 H24B 109.5
C23 C24 H24C 109.5
H24A C24 H24C 109.5
H24B C24 H24C 109.5
C26 C25 N9 116.0(5)
C26 C25 H25A 108.3
N9 C25 H25A 108.3
C26 C25 H25B 108.3
N9 C25 H25B 108.3
H25A C25 H25B 107.4
C25 C26 H26A 109.5
C25 C26 H26B 109.5
H26A C26 H26B 109.5
C25 C26 H26C 109.5
H26A C26 H26C 109.5
H26B C26 H26C 109.5
N9 C27 C28 114.5(4)
N9 C27 H27A 108.6
C28 C27 H27A 108.6
N9 C27 H27B 108.6
C28 C27 H27B 108.6
H27A C27 H27B 107.6
C27 C28 H28A 109.5
C27 C28 H28B 109.5
H28A C28 H28B 109.5
C27 C28 H28C 109.5
H28A C28 H28C 109.5
H28B C28 H28C 109.5
C30A C29A N10 116.7(14)
C30A C29A H29A 108.1
N10 C29A H29A 108.1
C30A C29A H29B 108.1
N10 C29A H29B 108.1
H29A C29A H29B 107.3
N10 C29B C30B 112.7(8)
N10 C29B H29C 109.1
C30B C29B H29C 109.1
N10 C29B H29D 109.1
C30B C29B H29D 109.1
H29C C29B H29D 107.8
C29A C30A H30A 109.5
C29A C30A H30B 109.5
H30A C30A H30B 109.5
C29A C30A H30C 109.5
H30A C30A H30C 109.5
H30B C30A H30C 109.5
C29B C30B H30D 109.5
C29B C30B H30E 109.5
H30D C30B H30E 109.5
C29B C30B H30F 109.5
H30D C30B H30F 109.5
H30E C30B H30F 109.5
N10 C31A C32B 116.0(12)
N10 C31A H31A 108.3
C32B C31A H31A 108.3
N10 C31A H31B 108.3
C32B C31A H31B 108.3
H31A C31A H31B 107.4
C32A C31B N10 115(4)
C32A C31B H31C 108.4
N10 C31B H31C 108.4
C32A C31B H31D 108.4
N10 C31B H31D 108.4
H31C C31B H31D 107.5
C34A C33A N10 117.4(7)
C34A C33A H33A 108.0
N10 C33A H33A 108.0
C34A C33A H33B 108.0
N10 C33A H33B 108.0
H33A C33A H33B 107.2
C31A C32B H32A 109.5
C31A C32B H32B 109.5
H32A C32B H32B 109.5
C31A C32B H32C 109.5
H32A C32B H32C 109.5
H32B C32B H32C 109.5
C31B C32A H32D 109.5
C31B C32A H32E 109.5
H32D C32A H32E 109.5
C31B C32A H32F 109.5
H32D C32A H32F 109.5
H32E C32A H32F 109.5
N10 C33B C34B 115.6(14)
N10 C33B H33C 108.4
C34B C33B H33C 108.4
N10 C33B H33D 108.4
C34B C33B H33D 108.4
H33C C33B H33D 107.4
C33A C34A H34A 109.5
C33A C34A H34B 109.5
H34A C34A H34B 109.5
C33A C34A H34C 109.5
H34A C34A H34C 109.5
H34B C34A H34C 109.5
C33B C34B H34D 109.5
C33B C34B H34E 109.5
H34D C34B H34E 109.5
C33B C34B H34F 109.5
H34D C34B H34F 109.5
H34E C34B H34F 109.5
N10 C35A C36A 105.2(17)
N10 C35A H35A 110.7
C36A C35A H35A 110.7
N10 C35A H35B 110.7
C36A C35A H35B 110.7
H35A C35A H35B 108.8
C36B C35B N10 115.3(8)
C36B C35B H35C 108.5
N10 C35B H35C 108.5
C36B C35B H35D 108.5
N10 C35B H35D 108.5
H35C C35B H35D 107.5
C35A C36A H36A 109.5
C35A C36A H36B 109.5
H36A C36A H36B 109.5
C35A C36A H36C 109.5
H36A C36A H36C 109.5
H36B C36A H36C 109.5
C35B C36B H36D 109.5
C35B C36B H36E 109.5
H36D C36B H36E 109.5
C35B C36B H36F 109.5
H36D C36B H36F 109.5
H36E C36B H36F 109.5

loop_
_geom_bond_atom_site_label_1
_geom_bond_atom_site_label_2
_geom_bond_distance
Mo1 S4 2.3411(13)
Mo1 S1 2.3478(14)
Mo1 S2 2.3504(14)
Mo1 S3 2.3511(13)
Mo1 S5 2.4455(13)
Mo1 S6 2.4788(13)
Mo2 S8 2.3461(16)
Mo2 S10 2.3532(15)
Mo2 S9 2.3545(15)
Mo2 S7 2.3617(14)
Mo2 S5 2.4283(13)
Mo2 S6 2.4456(13)
S1 C2 1.738(5)
S2 C3 1.735(5)
S3 C6 1.724(5)
S4 C7 1.732(5)
S5 C10 1.818(5)
S6 C12 1.817(5)
S7 C14 1.739(5)
S8 C15 1.732(6)
S9 C17 1.734(6)
S10 C19 1.725(7)
O1 C11 1.421(6)
O1 H1 0.8200
O2 C9 1.411(6)
O2 H2 0.8200
N1 C1 1.143(7)
N2 C4 1.144(8)
N3 C8 1.146(6)
N4 C5 1.154(6)
N5 C16 1.126(9)
N6 C13 1.138(7)
N7 C20 1.146(9)
N8 C18 1.133(8)
N9 C22 1.505(6)
N9 C23 1.516(6)
N9 C27 1.517(6)
N9 C25 1.523(6)
N10 C35A 1.381(17)
N10 C29B 1.468(10)
N10 C31A 1.484(9)
N10 C33A 1.512(9)
N10 C33B 1.512(16)
N10 C31B 1.525(17)
N10 C35B 1.592(9)
N10 C29A 1.713(17)
C1 C2 1.432(7)
C2 C3 1.351(7)
C3 C4 1.432(7)
C5 C6 1.428(7)
C6 C7 1.351(7)
C7 C8 1.437(7)
C9 C10 1.528(7)
C9 H9A 0.9700
C9 H9B 0.9700
C10 H10A 0.9700
C10 H10B 0.9700
C11 C12 1.504(7)
C11 H11A 0.9700
C11 H11B 0.9700
C12 H12A 0.9700
C12 H12B 0.9700
C13 C14 1.439(7)
C14 C15 1.343(7)
C15 C16 1.422(8)
C17 C19 1.357(9)
C17 C18 1.437(9)
C19 C20 1.424(8)
C21 C22 1.515(8)
C21 H21A 0.9600
C21 H21B 0.9600
C21 H21C 0.9600
C22 H22A 0.9700
C22 H22B 0.9700
C23 C24 1.518(7)
C23 H23A 0.9700
C23 H23B 0.9700
C24 H24A 0.9600
C24 H24B 0.9600
C24 H24C 0.9600
C25 C26 1.501(7)
C25 H25A 0.9700
C25 H25B 0.9700
C26 H26A 0.9600
C26 H26B 0.9600
C26 H26C 0.9600
C27 C28 1.510(7)
C27 H27A 0.9700
C27 H27B 0.9700
C28 H28A 0.9600
C28 H28B 0.9600
C28 H28C 0.9600
C29A C30A 1.50(3)
C29A H29A 0.9700
C29A H29B 0.9700
C29B C30B 1.510(14)
C29B H29C 0.9700
C29B H29D 0.9700
C30A H30A 0.9600
C30A H30B 0.9600
C30A H30C 0.9600
C30B H30D 0.9600
C30B H30E 0.9600
C30B H30F 0.9600
C31A C32B 1.51(3)
C31A H31A 0.9700
C31A H31B 0.9700
C31B C32A 1.49(9)
C31B H31C 0.9700
C31B H31D 0.9700
C33A C34A 1.501(13)
C33A H33A 0.9700
C33A H33B 0.9700
C32B H32A 0.9600
C32B H32B 0.9600
C32B H32C 0.9600
C32A H32D 0.9600
C32A H32E 0.9600
C32A H32F 0.9600
C33B C34B 1.55(2)
C33B H33C 0.9700
C33B H33D 0.9700
C34A H34A 0.9600
C34A H34B 0.9600
C34A H34C 0.9600
C34B H34D 0.9600
C34B H34E 0.9600
C34B H34F 0.9600
C35A C36A 1.55(4)
C35A H35A 0.9700
C35A H35B 0.9700
C35B C36B 1.56(2)
C35B H35C 0.9700
C35B H35D 0.9700
C36A H36A 0.9600
C36A H36B 0.9600
C36A H36C 0.9600
C36B H36D 0.9600
C36B H36E 0.9600
C36B H36F 0.9600
